data_4001486
loop_
_publ_author_name
'Herv\'e, Katel'
'Cador, Olivier'
'Golhen, St\'ephane'
'Costuas, Karine'
'Halet, Jean-Fran\,cois'
'Shirahata, Takashi'
'Muto, Tsuyoshi'
'Imakubo, Tatsuro'
'Miyazaki, Akira'
'Ouahab, Lahc\`ene'

_publ_section_title
;
 Iodine Substituted Tetrathiafulvalene Radical Cation Salts with
 [M(isoq)2(NCS)4]-Anions where M = CrIII, GaIII:&#x00A0; Role of
 I&#x00B7;&#x00B7;&#x00B7;S and S&#x00B7;&#x00B7;&#x00B7;S Contacts on
 Structural and Magnetic Properties
;
_journal_issue 3
_journal_name_full 'Chemistry of Materials'
_journal_page_first 790
_journal_paper_doi 10.1021/cm052199q
_journal_volume 18
_journal_year 2006
_chemical_formula_sum 'C38 H22 Ga I4 N6 S16'
_chemical_formula_weight 1652.90
_chemical_name_systematic
;
 ?
;
_space_group_IT_number 2
_symmetry_cell_setting triclinic
_symmetry_space_group_name_Hall '-P 1'
_symmetry_space_group_name_H-M 'P -1'
_atom_sites_solution_hydrogens geom
_atom_sites_solution_primary direct
_atom_sites_solution_secondary difmap
_audit_creation_method SHELXL-97
_cell_angle_alpha 87.8389(12)
_cell_angle_beta 76.1174(13)
_cell_angle_gamma 80.4897(12)
_cell_formula_units_Z 1
_cell_length_a 9.8769(3)
_cell_length_b 10.3545(3)
_cell_length_c 13.7442(4)
_cell_measurement_reflns_used 5541
_cell_measurement_temperature 293(2)
_cell_measurement_theta_max 27.485
_cell_measurement_theta_min 0.998
_cell_volume 1345.81(7)
_computing_cell_refinement 'HKL Scalepack (Otwinowski & Minor 1997)'
_computing_data_collection 'Collect (Nonius BV, 1997-2000)'
_computing_data_reduction 'HKL Denzo and Scalepack (Otwinowski & Minor 1997)'
_computing_structure_refinement 'SHELXL-97 (Sheldrick, 1997)'
_computing_structure_solution 'SHELXL-97 (Sheldrick, 1997)'
_diffrn_ambient_temperature 293(2)
_diffrn_detector_area_resol_mean 9
_diffrn_measured_fraction_theta_full 0.994
_diffrn_measured_fraction_theta_max 0.994
_diffrn_measurement_device_type KappaCCD
_diffrn_measurement_method CCD
_diffrn_radiation_monochromator 'horizonally mounted graphite crystal'
_diffrn_radiation_source 'fine-focus sealed tube'
_diffrn_radiation_type MoK\a
_diffrn_radiation_wavelength 0.71073
_diffrn_reflns_av_R_equivalents 0.0193
_diffrn_reflns_av_sigmaI/netI 0.0428
_diffrn_reflns_limit_h_max 11
_diffrn_reflns_limit_h_min -12
_diffrn_reflns_limit_k_max 13
_diffrn_reflns_limit_k_min -13
_diffrn_reflns_limit_l_max 16
_diffrn_reflns_limit_l_min -17
_diffrn_reflns_number 10507
_diffrn_reflns_theta_full 27.51
_diffrn_reflns_theta_max 27.51
_diffrn_reflns_theta_min 2.51
_exptl_absorpt_coefficient_mu 3.463
_exptl_absorpt_correction_type none
_exptl_crystal_colour black
_exptl_crystal_density_diffrn 2.039
_exptl_crystal_density_method 'not measured'
_exptl_crystal_description cube
_exptl_crystal_F_000 791
_exptl_crystal_size_max 0.13
_exptl_crystal_size_mid 0.12
_exptl_crystal_size_min 0.07
_refine_diff_density_max 0.962
_refine_diff_density_min -1.286
_refine_diff_density_rms 0.107
_refine_ls_extinction_method none
_refine_ls_goodness_of_fit_ref 1.063
_refine_ls_hydrogen_treatment mixed
_refine_ls_matrix_type full
_refine_ls_number_parameters 295
_refine_ls_number_reflns 6144
_refine_ls_number_restraints 0
_refine_ls_restrained_S_all 1.063
_refine_ls_R_factor_all 0.0525
_refine_ls_R_factor_gt 0.0384
_refine_ls_shift/su_max 0.001
_refine_ls_shift/su_mean 0.000
_refine_ls_structure_factor_coef Fsqd
_refine_ls_weighting_details 'calc w=1/[\s^2^(Fo^2^)+(0.0502P)^2^+1.0002P] where P=(Fo^2^+2Fc^2^)/3'
_refine_ls_weighting_scheme calc
_refine_ls_wR_factor_gt 0.0959
_refine_ls_wR_factor_ref 0.1071
_reflns_number_gt 4829
_reflns_number_total 6144
_reflns_threshold_expression >2sigma(I)
_cod_data_source_file cm052199qsi20051128_120741.cif
_cod_data_source_block 3a
_cod_depositor_comments
;
The following automatic conversions were performed:

'_symmetry_cell_setting' value 'Triclinic' changed to 'triclinic'
according to /home/saulius/struct/CIF-dictionaries/cif_core.dic
dictionary named 'cif_core.dic' version 2.4.1 from
2010-06-29.

'_exptl_absorpt_correction_type' value 'None' changed to
'none' according to
/home/saulius/struct/CIF-dictionaries/cif_core.dic dictionary named
'cif_core.dic' version 2.4.1 from 2010-06-29.

Automatic conversion script
Id: cif_fix_values 1715 2011-07-08 13:25:40Z adriana 
;
_cod_original_sg_symbol_H-M P-1
_cod_database_code 4001486

loop_
_symmetry_equiv_pos_as_xyz
'x, y, z'
'-x, -y, -z'

loop_
_atom_site_label
_atom_site_type_symbol
_atom_site_fract_x
_atom_site_fract_y
_atom_site_fract_z
_atom_site_U_iso_or_equiv
_atom_site_adp_type
_atom_site_occupancy
_atom_site_symmetry_multiplicity
_atom_site_calc_flag
_atom_site_refinement_flags
Ga Ga 0.0000 0.0000 0.0000 0.04161(16) Uani 1 2 d S
C1 C -0.1608(5) -0.2210(5) -0.0110(3) 0.0512(10) Uani 1 1 d .
H1 H -0.1944 -0.1662 -0.0581 0.061 Uiso 1 1 calc R
C2 C -0.2056(5) -0.3373(5) 0.0079(4) 0.0596(12) Uani 1 1 d .
H2 H -0.2671 -0.3620 -0.0270 0.072 Uiso 1 1 calc R
C3 C -0.1599(4) -0.4215(4) 0.0802(3) 0.0480(10) Uani 1 1 d .
C4 C -0.2040(5) -0.5442(5) 0.1056(4) 0.0642(14) Uani 1 1 d .
H4 H -0.2659 -0.5732 0.0732 0.077 Uiso 1 1 calc R
C5 C -0.1568(5) -0.6192(5) 0.1765(4) 0.0654(14) Uani 1 1 d .
H5 H -0.1880 -0.6990 0.1930 0.078 Uiso 1 1 calc R
C6 C -0.0622(6) -0.5801(5) 0.2256(4) 0.0647(14) Uani 1 1 d .
H6 H -0.0305 -0.6340 0.2740 0.078 Uiso 1 1 calc R
C7 C -0.0156(5) -0.4627(4) 0.2030(3) 0.0551(11) Uani 1 1 d .
H7 H 0.0482 -0.4369 0.2354 0.066 Uiso 1 1 calc R
C8 C -0.0651(4) -0.3813(4) 0.1304(3) 0.0446(9) Uani 1 1 d .
C9 C -0.0227(5) -0.2590(4) 0.1038(3) 0.0440(9) Uani 1 1 d .
H9 H 0.0409 -0.2321 0.1358 0.053 Uiso 1 1 calc R
C10 C -0.0406(5) 0.0431(4) 0.2316(3) 0.0452(9) Uani 1 1 d .
C11 C -0.3098(4) 0.1519(4) 0.0298(3) 0.0434(9) Uani 1 1 d .
C12 C -0.2449(5) 0.4026(4) -0.3926(3) 0.0472(10) Uani 1 1 d .
C13 C -0.3511(5) 0.4478(4) -0.3156(3) 0.0459(9) Uani 1 1 d .
C14 C -0.3900(5) 0.5964(4) -0.4640(3) 0.0464(9) Uani 1 1 d .
C15 C -0.4389(4) 0.6941(4) -0.5228(3) 0.0444(9) Uani 1 1 d .
C16 C -0.4642(5) 0.8652(5) -0.6587(3) 0.0537(11) Uani 1 1 d .
C17 C -0.5723(5) 0.9062(4) -0.5809(3) 0.0498(10) Uani 1 1 d .
C18 C -0.6092(7) 1.0022(6) -0.7780(4) 0.0730(16) Uani 1 1 d .
H18A H -0.6118 1.0396 -0.8434 0.088 Uiso 1 1 calc R
H18B H -0.6607 0.9289 -0.7687 0.088 Uiso 1 1 calc R
C19 C -0.6800(7) 1.1022(6) -0.6999(5) 0.0783(17) Uani 1 1 d .
H19A H -0.7734 1.1356 -0.7099 0.094 Uiso 1 1 calc R
H19B H -0.6272 1.1747 -0.7097 0.094 Uiso 1 1 calc R
I1 I -0.09344(3) 0.23618(3) -0.39108(2) 0.05258(10) Uani 1 1 d .
I2 I -0.39255(3) 0.37404(3) -0.16981(2) 0.05023(10) Uani 1 1 d .
S1 S -0.07063(17) 0.06264(17) 0.35042(9) 0.0807(5) Uani 1 1 d .
S2 S -0.46170(13) 0.24624(15) 0.05376(12) 0.0759(5) Uani 1 1 d .
S3 S -0.24006(12) 0.48060(12) -0.50774(8) 0.0536(3) Uani 1 1 d .
S4 S -0.47536(12) 0.57824(11) -0.33896(8) 0.0515(3) Uani 1 1 d .
S5 S -0.35719(13) 0.71703(13) -0.64678(9) 0.0573(3) Uani 1 1 d .
S6 S -0.59292(12) 0.80331(11) -0.47593(8) 0.0487(3) Uani 1 1 d .
S7 S -0.42798(17) 0.94347(17) -0.77470(11) 0.0810(5) Uani 1 1 d .
S8 S -0.69855(14) 1.04668(12) -0.57064(11) 0.0620(3) Uani 1 1 d .
N1 N -0.0680(4) -0.1796(3) 0.0359(2) 0.0426(8) Uani 1 1 d .
N2 N -0.0166(4) 0.0315(4) 0.1454(3) 0.0548(9) Uani 1 1 d .
N3 N -0.2011(4) 0.0876(4) 0.0131(3) 0.0536(9) Uani 1 1 d .

loop_
_atom_site_aniso_label
_atom_site_aniso_U_11
_atom_site_aniso_U_22
_atom_site_aniso_U_33
_atom_site_aniso_U_23
_atom_site_aniso_U_13
_atom_site_aniso_U_12
Ga 0.0443(3) 0.0406(3) 0.0347(3) 0.0024(2) -0.0075(2) 0.0050(3)
C1 0.045(2) 0.057(3) 0.050(2) 0.001(2) -0.0151(19) 0.001(2)
C2 0.041(2) 0.064(3) 0.075(3) -0.009(2) -0.019(2) -0.002(2)
C3 0.034(2) 0.044(2) 0.059(3) -0.0061(18) -0.0026(17) 0.0004(17)
C4 0.043(3) 0.051(3) 0.094(4) -0.012(3) -0.004(2) -0.008(2)
C5 0.053(3) 0.038(2) 0.094(4) 0.000(2) 0.003(3) -0.007(2)
C6 0.080(4) 0.041(2) 0.059(3) 0.003(2) 0.003(3) 0.002(2)
C7 0.066(3) 0.045(2) 0.051(3) 0.0020(19) -0.011(2) -0.003(2)
C8 0.044(2) 0.045(2) 0.039(2) -0.0016(16) -0.0013(16) -0.0013(18)
C9 0.050(2) 0.039(2) 0.041(2) 0.0012(16) -0.0111(17) -0.0015(18)
C10 0.049(2) 0.041(2) 0.041(2) 0.0024(16) -0.0110(17) 0.0060(18)
C11 0.041(2) 0.045(2) 0.043(2) 0.0127(17) -0.0095(16) -0.0050(18)
C12 0.045(2) 0.045(2) 0.049(2) -0.0010(18) -0.0131(18) 0.0030(18)
C13 0.047(2) 0.041(2) 0.048(2) 0.0011(17) -0.0127(18) -0.0009(18)
C14 0.047(2) 0.043(2) 0.045(2) 0.0015(17) -0.0085(17) 0.0001(18)
C15 0.045(2) 0.042(2) 0.044(2) 0.0012(17) -0.0098(17) -0.0050(18)
C16 0.055(3) 0.053(3) 0.052(3) 0.014(2) -0.010(2) -0.012(2)
C17 0.053(3) 0.043(2) 0.056(3) 0.0073(19) -0.020(2) -0.0075(19)
C18 0.090(4) 0.067(3) 0.073(3) 0.029(3) -0.034(3) -0.029(3)
C19 0.084(4) 0.062(3) 0.091(4) 0.034(3) -0.031(3) -0.012(3)
I1 0.04993(18) 0.05205(18) 0.05275(18) -0.00739(13) -0.01647(13) 0.00841(13)
I2 0.05197(18) 0.04962(17) 0.04455(16) 0.00545(12) -0.01013(12) 0.00166(13)
S1 0.0883(10) 0.0954(11) 0.0375(6) -0.0060(6) -0.0095(6) 0.0380(8)
S2 0.0416(6) 0.0807(9) 0.0886(10) 0.0357(8) -0.0014(6) 0.0098(6)
S3 0.0515(6) 0.0551(7) 0.0445(6) 0.0039(5) -0.0029(5) 0.0060(5)
S4 0.0517(6) 0.0488(6) 0.0438(6) 0.0046(4) -0.0037(4) 0.0084(5)
S5 0.0549(7) 0.0608(7) 0.0464(6) 0.0097(5) -0.0011(5) 0.0004(5)
S6 0.0467(6) 0.0469(6) 0.0465(6) 0.0072(4) -0.0064(4) 0.0008(5)
S7 0.0797(10) 0.0903(11) 0.0639(9) 0.0364(8) -0.0049(7) -0.0139(8)
S8 0.0651(8) 0.0452(6) 0.0747(8) 0.0094(6) -0.0230(6) 0.0011(6)
N1 0.0410(18) 0.0419(18) 0.0415(18) -0.0004(14) -0.0098(14) 0.0030(14)
N2 0.070(3) 0.048(2) 0.042(2) 0.0008(15) -0.0132(17) 0.0017(19)
N3 0.050(2) 0.049(2) 0.055(2) 0.0048(17) -0.0083(17) 0.0038(18)

loop_
_atom_type_symbol
_atom_type_description
_atom_type_scat_dispersion_real
_atom_type_scat_dispersion_imag
_atom_type_scat_source
C C 0.0033 0.0016 'International Tables Vol C Tables 4.2.6.8 and 6.1.1.4'
I I -0.4742 1.8119 'International Tables Vol C Tables 4.2.6.8 and 6.1.1.4'
S S 0.1246 0.1234 'International Tables Vol C Tables 4.2.6.8 and 6.1.1.4'
N N 0.0061 0.0033 'International Tables Vol C Tables 4.2.6.8 and 6.1.1.4'
Ga Ga 0.2307 1.6083 'International Tables Vol C Tables 4.2.6.8 and 6.1.1.4'
H H 0.0000 0.0000 'International Tables Vol C Tables 4.2.6.8 and 6.1.1.4'

loop_
_geom_angle_atom_site_label_1
_geom_angle_atom_site_label_2
_geom_angle_atom_site_label_3
_geom_angle
_geom_angle_site_symmetry_1
_geom_angle_site_symmetry_3
N2 Ga N2 180.00(4) 2 .
N2 Ga N3 90.56(16) 2 2
N2 Ga N3 89.44(16) . 2
N2 Ga N3 89.44(16) 2 .
N2 Ga N3 90.56(16) . .
N3 Ga N3 180.0(2) 2 .
N2 Ga N1 89.61(15) 2 2
N2 Ga N1 90.39(15) . 2
N3 Ga N1 90.18(15) 2 2
N3 Ga N1 89.82(15) . 2
N2 Ga N1 90.39(15) 2 .
N2 Ga N1 89.61(15) . .
N3 Ga N1 89.82(15) 2 .
N3 Ga N1 90.18(15) . .
N1 Ga N1 180.00(19) 2 .
C2 C1 N1 123.0(4) . .
C1 C2 C3 120.3(5) . .
C2 C3 C8 118.1(4) . .
C2 C3 C4 123.7(5) . .
C8 C3 C4 118.2(5) . .
C5 C4 C3 120.4(5) . .
C4 C5 C6 121.5(5) . .
C7 C6 C5 120.3(5) . .
C6 C7 C8 119.4(5) . .
C7 C8 C9 122.5(4) . .
C7 C8 C3 120.2(4) . .
C9 C8 C3 117.2(4) . .
N1 C9 C8 124.0(4) . .
N2 C10 S1 178.2(5) . .
N3 C11 S2 178.5(4) . .
C13 C12 S3 117.3(3) . .
C13 C12 I1 125.8(3) . .
S3 C12 I1 116.6(2) . .
C12 C13 S4 117.3(3) . .
C12 C13 I2 127.3(3) . .
S4 C13 I2 115.3(2) . .
C15 C14 S3 123.2(3) . .
C15 C14 S4 121.9(3) . .
S3 C14 S4 114.9(2) . .
C14 C15 S5 123.7(3) . .
C14 C15 S6 121.0(3) . .
S5 C15 S6 115.3(2) . .
C17 C16 S5 117.9(3) . .
C17 C16 S7 125.2(4) . .
S5 C16 S7 116.8(3) . .
C16 C17 S8 128.8(4) . .
C16 C17 S6 116.2(3) . .
S8 C17 S6 115.0(3) . .
C19 C18 S7 112.6(4) . .
C18 C19 S8 115.8(4) . .
C14 S3 C12 95.2(2) . .
C14 S4 C13 95.1(2) . .
C15 S5 C16 94.8(2) . .
C15 S6 C17 94.9(2) . .
C16 S7 C18 96.7(2) . .
C17 S8 C19 103.3(3) . .
C9 N1 C1 117.3(4) . .
C9 N1 Ga 121.9(3) . .
C1 N1 Ga 120.7(3) . .
C10 N2 Ga 171.9(4) . .
C11 N3 Ga 168.8(4) . .

loop_
_geom_bond_atom_site_label_1
_geom_bond_atom_site_label_2
_geom_bond_distance
_geom_bond_site_symmetry_2
Ga N2 2.000(4) 2
Ga N2 2.000(4) .
Ga N3 2.011(4) 2
Ga N3 2.011(4) .
Ga N1 2.083(3) 2
Ga N1 2.083(3) .
C1 C2 1.345(7) .
C1 N1 1.369(6) .
C2 C3 1.404(7) .
C3 C8 1.408(6) .
C3 C4 1.415(7) .
C4 C5 1.345(8) .
C5 C6 1.394(8) .
C6 C7 1.369(7) .
C7 C8 1.407(6) .
C8 C9 1.407(6) .
C9 N1 1.330(5) .
C10 N2 1.158(5) .
C10 S1 1.603(4) .
C11 N3 1.143(5) .
C11 S2 1.617(4) .
C12 C13 1.334(6) .
C12 S3 1.744(4) .
C12 I1 2.090(4) .
C13 S4 1.744(4) .
C13 I2 2.088(4) .
C14 C15 1.368(6) .
C14 S3 1.741(4) .
C14 S4 1.742(4) .
C15 S5 1.728(4) .
C15 S6 1.739(4) .
C16 C17 1.342(6) .
C16 S5 1.739(5) .
C16 S7 1.747(4) .
C17 S8 1.738(5) .
C17 S6 1.753(4) .
C18 C19 1.482(9) .
C18 S7 1.803(6) .
C19 S8 1.823(6) .
